data_4125427
loop_
_publ_author_name
'Piou, Tiffany'
'Romanov-Michailidis, Fedor'
'Romanova-Michaelides, Maria'
'Jackson, Kelvin E.'
'Semakul, Natthawat'
'Taggart, Trevor D.'
'Newell, Brian S.'
'Rithner, Christopher D.'
'Paton, Robert S.'
'Rovis, Tomislav'

_publ_section_title
;
 Correlating Reactivity and Selectivity to Cyclopentadienyl Ligand
 Properties in Rh(III)-Catalyzed C-H Activation Reactions: An Experimental
 and Computational Study.
;
_journal_issue 3
_journal_name_full 'Journal of the American Chemical Society'
_journal_page_first 1296
_journal_page_last 1310
_journal_paper_doi 10.1021/jacs.6b11670
_journal_volume 139
_journal_year 2017
_chemical_formula_moiety 'C40 H38 Cl4 Rh2'
_chemical_formula_sum 'C40 H38 Cl4 Rh2'
_chemical_formula_weight 866.32
_space_group_crystal_system monoclinic
_space_group_IT_number 14
_space_group_name_Hall '-P 2yn'
_space_group_name_H-M_alt 'P 1 21/n 1'
_symmetry_space_group_name_Hall '-P 2yn'
_symmetry_space_group_name_H-M 'P 1 21/n 1'
_atom_sites_solution_hydrogens geom
_audit_creation_method SHELXL-2014/7
_cell_angle_alpha 90
_cell_angle_beta 100.959(2)
_cell_angle_gamma 90
_cell_formula_units_Z 2
_cell_length_a 8.6286(3)
_cell_length_b 11.6386(4)
_cell_length_c 17.4135(6)
_cell_measurement_reflns_used 7805
_cell_measurement_temperature 100(2)
_cell_measurement_theta_max 26.46
_cell_measurement_theta_min 2.88
_cell_volume 1716.86(10)
_computing_cell_refinement 'Bruker SAINT'
_computing_data_collection 'Bruker APEX3'
_computing_data_reduction 'Bruker SAINT'
_computing_molecular_graphics 'Bruker SHELXTL'
_computing_publication_material 'Bruker SHELXTL'
_computing_structure_refinement 'SHELXL-2014/7 (Sheldrick, 2014)'
_computing_structure_solution 'SHELXS-97 (Sheldrick 2008)'
_diffrn_ambient_temperature 100(2)
_diffrn_measured_fraction_theta_full 0.998
_diffrn_measured_fraction_theta_max 0.998
_diffrn_measurement_device_type 'Bruker APEX-II CCD'
_diffrn_measurement_method '\f and \w scans'
_diffrn_radiation_type MoK\a
_diffrn_radiation_wavelength 0.71073
_diffrn_reflns_av_R_equivalents 0.1136
_diffrn_reflns_av_unetI/netI 0.0653
_diffrn_reflns_Laue_measured_fraction_full 0.998
_diffrn_reflns_Laue_measured_fraction_max 0.998
_diffrn_reflns_limit_h_max 9
_diffrn_reflns_limit_h_min -10
_diffrn_reflns_limit_k_max 13
_diffrn_reflns_limit_k_min -13
_diffrn_reflns_limit_l_max 20
_diffrn_reflns_limit_l_min -20
_diffrn_reflns_number 29262
_diffrn_reflns_point_group_measured_fraction_full 0.998
_diffrn_reflns_point_group_measured_fraction_max 0.998
_diffrn_reflns_theta_full 24.721
_diffrn_reflns_theta_max 24.721
_diffrn_reflns_theta_min 3.029
_exptl_absorpt_coefficient_mu 1.302
_exptl_absorpt_correction_T_max 0.7466
_exptl_absorpt_correction_T_min 0.6233
_exptl_absorpt_correction_type multi-scan
_exptl_absorpt_process_details 'SCALE (Bruker, 2009)'
_exptl_crystal_colour red
_exptl_crystal_density_diffrn 1.676
_exptl_crystal_density_meas ?
_exptl_crystal_density_method 'not measured'
_exptl_crystal_description rod
_exptl_crystal_F_000 872
_exptl_crystal_size_max 0.365
_exptl_crystal_size_mid 0.117
_exptl_crystal_size_min 0.106
_refine_diff_density_max 0.636
_refine_diff_density_min -0.616
_refine_diff_density_rms 0.122
_refine_ls_extinction_method none
_refine_ls_goodness_of_fit_ref 1.034
_refine_ls_hydrogen_treatment constr
_refine_ls_matrix_type full
_refine_ls_number_parameters 211
_refine_ls_number_reflns 2919
_refine_ls_number_restraints 0
_refine_ls_restrained_S_all 1.034
_refine_ls_R_factor_all 0.0660
_refine_ls_R_factor_gt 0.0378
_refine_ls_shift/su_max 0.002
_refine_ls_shift/su_mean 0.000
_refine_ls_structure_factor_coef Fsqd
_refine_ls_weighting_details 'w=1/[\s^2^(Fo^2^)+(0.0161P)^2^+4.3002P] where P=(Fo^2^+2Fc^2^)/3'
_refine_ls_weighting_scheme calc
_refine_ls_wR_factor_gt 0.0664
_refine_ls_wR_factor_ref 0.0736
_reflns_Friedel_coverage 0.000
_reflns_number_gt 2183
_reflns_number_total 2919
_reflns_threshold_expression 'I > 2\s(I)'
_cod_data_source_file Rh12.cif
_cod_data_source_block rovis228
_cod_depositor_comments
;
The following automatic conversions were performed:

'_exptl_crystal_density_meas' value 'not measured' was changed to '?'
- the value is perceived as not measured.

Automatic conversion script
Id: cif_fix_values 4268 2015-11-12 08:31:59Z antanas 

 Adding full bibliography for 4125410--4125429.cif.
;
_cod_database_code 4125427
_shelx_shelxl_version_number 2014/7
_shelx_space_group_comment
; 
The symmetry employed for this shelxl refinement is uniquely defined 
by the following loop, which should always be used as a source of 
symmetry information in preference to the above space-group names. 
They are only intended as comments. 
;
_shelx_estimated_absorpt_t_min 0.648
_shelx_estimated_absorpt_t_max 0.874

loop_
_space_group_symop_operation_xyz
'x, y, z'
'-x+1/2, y+1/2, -z+1/2'
'-x, -y, -z'
'x-1/2, -y-1/2, z-1/2'

loop_
_atom_site_label
_atom_site_type_symbol
_atom_site_fract_x
_atom_site_fract_y
_atom_site_fract_z
_atom_site_U_iso_or_equiv
_atom_site_adp_type
_atom_site_occupancy
_atom_site_site_symmetry_order
_atom_site_calc_flag
_atom_site_refinement_flags_posn
_atom_site_refinement_flags_adp
Rh1 Rh 1.07947(4) 0.87023(3) 0.05201(2) 0.01178(12) Uani 1 1 d . .
Cl1 Cl 1.17652(13) 1.03678(9) -0.01297(7) 0.0155(3) Uani 1 1 d . .
Cl2 Cl 1.10877(15) 0.97402(10) 0.17200(7) 0.0206(3) Uani 1 1 d . .
C1 C 1.0583(5) 0.6964(4) 0.0879(3) 0.0129(11) Uani 1 1 d . .
C2 C 1.0043(5) 0.7028(4) 0.0036(3) 0.0119(10) Uani 1 1 d . .
C3 C 1.1314(5) 0.7437(4) -0.0311(3) 0.0122(10) Uani 1 1 d . .
C4 C 1.2674(5) 0.7612(4) 0.0321(3) 0.0136(11) Uani 1 1 d . .
C5 C 1.2229(5) 0.7290(4) 0.1038(3) 0.0146(11) Uani 1 1 d . .
C6 C 0.9704(5) 0.6526(4) 0.1472(3) 0.0131(11) Uani 1 1 d . .
C7 C 0.8281(6) 0.7000(4) 0.1575(3) 0.0211(12) Uani 1 1 d . .
H7 H 0.7852 0.7639 0.1267 0.025 Uiso 1 1 calc R U
C8 C 0.7489(6) 0.6552(5) 0.2121(3) 0.0273(13) Uani 1 1 d . .
H8 H 0.6510 0.6878 0.2182 0.033 Uiso 1 1 calc R U
C9 C 0.8105(6) 0.5626(5) 0.2587(3) 0.0269(13) Uani 1 1 d . .
H9 H 0.7543 0.5309 0.2956 0.032 Uiso 1 1 calc R U
C10 C 0.9535(7) 0.5179(4) 0.2504(3) 0.0272(13) Uani 1 1 d . .
H10 H 0.9991 0.4574 0.2838 0.033 Uiso 1 1 calc R U
C11 C 1.0322(6) 0.5595(4) 0.1941(3) 0.0200(12) Uani 1 1 d . .
H11 H 1.1284 0.5249 0.1872 0.024 Uiso 1 1 calc R U
C12 C 0.8454(5) 0.6681(4) -0.0408(3) 0.0122(11) Uani 1 1 d . .
C13 C 0.7652(6) 0.7337(4) -0.1032(3) 0.0163(11) Uani 1 1 d . .
H13 H 0.8096 0.8038 -0.1167 0.020 Uiso 1 1 calc R U
C14 C 0.6218(6) 0.6968(4) -0.1452(3) 0.0201(12) Uani 1 1 d . .
H14 H 0.5678 0.7417 -0.1875 0.024 Uiso 1 1 calc R U
C15 C 0.5551(6) 0.5929(4) -0.1257(3) 0.0201(12) Uani 1 1 d . .
H15 H 0.4570 0.5668 -0.1548 0.024 Uiso 1 1 calc R U
C16 C 0.6349(6) 0.5298(4) -0.0636(3) 0.0169(11) Uani 1 1 d . .
H16 H 0.5910 0.4597 -0.0497 0.020 Uiso 1 1 calc R U
C17 C 0.7781(5) 0.5672(4) -0.0210(3) 0.0149(11) Uani 1 1 d . .
H17 H 0.8305 0.5232 0.0222 0.018 Uiso 1 1 calc R U
C18 C 1.1345(6) 0.7581(4) -0.1160(3) 0.0190(11) Uani 1 1 d . .
H18A H 1.0656 0.7006 -0.1463 0.028 Uiso 1 1 calc R U
H18B H 1.2427 0.7480 -0.1245 0.028 Uiso 1 1 calc R U
H18C H 1.0971 0.8353 -0.1328 0.028 Uiso 1 1 calc R U
C19 C 1.4266(5) 0.8037(4) 0.0216(3) 0.0210(12) Uani 1 1 d . .
H19A H 1.4785 0.8434 0.0693 0.031 Uiso 1 1 calc R U
H19B H 1.4135 0.8571 -0.0227 0.031 Uiso 1 1 calc R U
H19C H 1.4915 0.7384 0.0114 0.031 Uiso 1 1 calc R U
C20 C 1.3250(6) 0.7298(4) 0.1835(3) 0.0201(12) Uani 1 1 d . .
H20A H 1.3574 0.6511 0.1989 0.030 Uiso 1 1 calc R U
H20B H 1.2656 0.7620 0.2212 0.030 Uiso 1 1 calc R U
H20C H 1.4188 0.7770 0.1828 0.030 Uiso 1 1 calc R U

loop_
_atom_site_aniso_label
_atom_site_aniso_U_11
_atom_site_aniso_U_22
_atom_site_aniso_U_33
_atom_site_aniso_U_23
_atom_site_aniso_U_13
_atom_site_aniso_U_12
Rh1 0.0124(2) 0.00946(19) 0.0133(2) -0.00061(18) 0.00213(14) 0.00088(18)
Cl1 0.0128(6) 0.0124(6) 0.0212(7) 0.0013(5) 0.0026(5) 0.0007(5)
Cl2 0.0297(7) 0.0164(6) 0.0144(6) -0.0032(5) 0.0012(5) 0.0020(6)
C1 0.020(3) 0.007(2) 0.013(3) -0.001(2) 0.005(2) 0.004(2)
C2 0.011(3) 0.007(2) 0.019(3) 0.001(2) 0.005(2) 0.0033(19)
C3 0.012(3) 0.006(2) 0.020(3) -0.002(2) 0.005(2) 0.004(2)
C4 0.011(3) 0.009(2) 0.022(3) -0.003(2) 0.005(2) 0.003(2)
C5 0.013(3) 0.008(2) 0.022(3) -0.003(2) 0.003(2) 0.007(2)
C6 0.009(2) 0.013(3) 0.017(3) -0.005(2) 0.000(2) -0.004(2)
C7 0.018(3) 0.023(3) 0.021(3) 0.000(2) -0.001(2) 0.004(2)
C8 0.019(3) 0.044(4) 0.019(3) -0.002(3) 0.004(2) 0.004(3)
C9 0.032(3) 0.033(3) 0.019(3) -0.004(3) 0.015(3) -0.012(3)
C10 0.041(4) 0.019(3) 0.025(3) 0.011(2) 0.014(3) 0.007(3)
C11 0.024(3) 0.014(3) 0.023(3) 0.003(2) 0.009(2) 0.003(2)
C12 0.017(3) 0.011(2) 0.011(2) -0.0070(19) 0.008(2) 0.001(2)
C13 0.025(3) 0.012(3) 0.014(3) -0.002(2) 0.008(2) -0.001(2)
C14 0.016(3) 0.036(3) 0.008(3) -0.001(2) -0.001(2) 0.000(2)
C15 0.019(3) 0.023(3) 0.019(3) -0.012(2) 0.004(2) 0.002(2)
C16 0.022(3) 0.011(3) 0.021(3) -0.006(2) 0.012(2) -0.002(2)
C17 0.017(3) 0.014(3) 0.015(3) -0.002(2) 0.004(2) 0.004(2)
C18 0.025(3) 0.015(3) 0.019(3) 0.001(2) 0.008(2) -0.002(2)
C19 0.020(3) 0.019(3) 0.026(3) -0.002(2) 0.009(2) 0.003(2)
C20 0.016(3) 0.020(3) 0.023(3) 0.000(2) -0.001(2) 0.003(2)

loop_
_atom_type_symbol
_atom_type_description
_atom_type_scat_dispersion_real
_atom_type_scat_dispersion_imag
_atom_type_scat_source
C C 0.0033 0.0016 'International Tables Vol C Tables 4.2.6.8 and 6.1.1.4'
H H 0.0000 0.0000 'International Tables Vol C Tables 4.2.6.8 and 6.1.1.4'
Cl Cl 0.1484 0.1585 'International Tables Vol C Tables 4.2.6.8 and 6.1.1.4'
Rh Rh -1.1178 0.9187 'International Tables Vol C Tables 4.2.6.8 and 6.1.1.4'

loop_
_geom_angle_atom_site_label_1
_geom_angle_atom_site_label_2
_geom_angle_atom_site_label_3
_geom_angle
_geom_angle_site_symmetry_1
_geom_angle_site_symmetry_3
C1 Rh1 C4 66.10(17) . .
C1 Rh1 C5 39.41(17) . .
C4 Rh1 C5 38.78(17) . .
C1 Rh1 C3 65.94(17) . .
C4 Rh1 C3 39.69(17) . .
C5 Rh1 C3 65.51(17) . .
C1 Rh1 C2 39.47(17) . .
C4 Rh1 C2 65.46(17) . .
C5 Rh1 C2 65.33(17) . .
C3 Rh1 C2 38.46(17) . .
C1 Rh1 Cl2 102.95(12) . .
C4 Rh1 Cl2 119.01(13) . .
C5 Rh1 Cl2 93.62(12) . .
C3 Rh1 Cl2 157.96(12) . .
C2 Rh1 Cl2 140.19(13) . .
C1 Rh1 Cl1 112.26(13) . 3_775
C4 Rh1 Cl1 153.27(13) . 3_775
C5 Rh1 Cl1 151.08(13) . 3_775
C3 Rh1 Cl1 113.97(12) . 3_775
C2 Rh1 Cl1 95.85(12) . 3_775
Cl2 Rh1 Cl1 87.65(4) . 3_775
C1 Rh1 Cl1 158.91(13) . .
C4 Rh1 Cl1 93.33(13) . .
C5 Rh1 Cl1 125.03(13) . .
C3 Rh1 Cl1 95.52(12) . .
C2 Rh1 Cl1 128.94(13) . .
Cl2 Rh1 Cl1 90.87(4) . .
Cl1 Rh1 Cl1 83.80(4) 3_775 .
Rh1 Cl1 Rh1 96.20(4) 3_775 .
C5 C1 C2 107.1(4) . .
C5 C1 C6 124.9(4) . .
C2 C1 C6 127.7(4) . .
C5 C1 Rh1 70.8(2) . .
C2 C1 Rh1 71.6(2) . .
C6 C1 Rh1 127.8(3) . .
C3 C2 C1 108.6(4) . .
C3 C2 C12 124.9(4) . .
C1 C2 C12 126.4(4) . .
C3 C2 Rh1 70.7(3) . .
C1 C2 Rh1 68.9(2) . .
C12 C2 Rh1 128.3(3) . .
C2 C3 C4 107.3(4) . .
C2 C3 C18 128.0(4) . .
C4 C3 C18 124.5(4) . .
C2 C3 Rh1 70.8(3) . .
C4 C3 Rh1 69.0(2) . .
C18 C3 Rh1 128.9(3) . .
C5 C4 C3 108.2(4) . .
C5 C4 C19 126.7(4) . .
C3 C4 C19 125.1(4) . .
C5 C4 Rh1 71.1(3) . .
C3 C4 Rh1 71.4(2) . .
C19 C4 Rh1 124.2(3) . .
C4 C5 C1 108.7(4) . .
C4 C5 C20 127.0(4) . .
C1 C5 C20 124.3(4) . .
C4 C5 Rh1 70.2(3) . .
C1 C5 Rh1 69.8(2) . .
C20 C5 Rh1 125.1(3) . .
C7 C6 C11 118.7(4) . .
C7 C6 C1 122.4(4) . .
C11 C6 C1 118.9(4) . .
C8 C7 C6 120.5(5) . .
C7 C8 C9 120.8(5) . .
C10 C9 C8 119.0(5) . .
C9 C10 C11 120.9(5) . .
C10 C11 C6 120.1(5) . .
C17 C12 C13 119.2(4) . .
C17 C12 C2 119.2(4) . .
C13 C12 C2 121.6(4) . .
C14 C13 C12 120.2(4) . .
C13 C14 C15 120.4(5) . .
C16 C15 C14 118.7(4) . .
C15 C16 C17 121.0(4) . .
C12 C17 C16 120.5(4) . .

loop_
_geom_bond_atom_site_label_1
_geom_bond_atom_site_label_2
_geom_bond_distance
_geom_bond_site_symmetry_2
Rh1 C1 2.136(4) .
Rh1 C4 2.138(4) .
Rh1 C5 2.150(4) .
Rh1 C3 2.171(4) .
Rh1 C2 2.172(4) .
Rh1 Cl2 2.3848(12) .
Rh1 Cl1 2.4375(12) 3_775
Rh1 Cl1 2.4698(12) .
Cl1 Rh1 2.4375(12) 3_775
C1 C5 1.445(6) .
C1 C2 1.455(6) .
C1 C6 1.482(6) .
C2 C3 1.431(6) .
C2 C12 1.496(6) .
C3 C4 1.463(6) .
C3 C18 1.493(6) .
C4 C5 1.424(6) .
C4 C19 1.504(6) .
C5 C20 1.496(6) .
C6 C7 1.389(6) .
C6 C11 1.400(6) .
C7 C8 1.375(7) .
C8 C9 1.391(7) .
C9 C10 1.373(7) .
C10 C11 1.382(7) .
C12 C17 1.382(6) .
C12 C13 1.398(6) .
C13 C14 1.381(7) .
C14 C15 1.408(7) .
C15 C16 1.379(7) .
C16 C17 1.385(7) .
